data_1552016
loop_
_publ_author_name
'Agnes Dewaele'
'Nicholas Worth'
'Chris J. Pickard'
'Richard J. Needs'
'Sakura Pascarelli'
'Olivier Mathon'
'Mohamed Mezouar'
'Tetsuo Irifune'

_publ_section_title
;
 Synthesis and stability of xenon oxides Xe2O5 and Xe3O2 under pressure
;
_journal_name_full 'Nature Chemistry'
_journal_page_first 784
_journal_page_last 790
_journal_paper_doi 10.1038/nchem.2528
_journal_volume 8
_journal_year 2016
_chemical_formula_sum 'O2 Xe3'
_chemical_formula_weight 425.87
_space_group_IT_number 71
_space_group_name_Hall '-I 2 2'
_space_group_name_H-M_alt 'I m m m'
_symmetry_cell_setting orthorhombic
_symmetry_Int_Tables_number 71
_symmetry_space_group_name_Hall '-I 2 2'
_symmetry_space_group_name_H-M 'I m m m'
_cell_angle_alpha 90.000
_cell_angle_beta 90.000
_cell_angle_gamma 90.000
_cell_formula_units_Z 2
_cell_length_a 8.5363
_cell_length_b 3.2173
_cell_length_c 4.9636
_cell_volume 136.320
_cod_data_source_file nchem.2528-s4.cif
_cod_data_source_block Xe3O2-Immm-83GPa
_cod_depositor_comments
;
The following automatic conversions were performed:

data item '_symmetry_cell_setting' value 'Orthorhombic' was changed
to 'orthorhombic' in accordance with the built-in table derived from
the CIF Core dictionary named 'cif_core.dic' version 2.4.5 last
updated on 2014-11-21.

Automatic conversion script
Id: cif_fix_values 6909 2019-04-08 15:41:33Z antanas 
;
_cod_original_cell_volume 136.32
_cod_database_code 1552016

loop_
_symmetry_equiv_pos_site_id
_symmetry_equiv_pos_as_xyz
1 x,y,z
2 -x,-y,z
3 x,-y,-z
4 -x,y,-z
5 -x,-y,-z
6 x,y,-z
7 -x,y,z
8 x,-y,z
9 1/2+x,1/2+y,1/2+z
10 1/2-x,1/2-y,1/2+z
11 1/2+x,1/2-y,1/2-z
12 1/2-x,1/2+y,1/2-z
13 1/2-x,1/2-y,1/2-z
14 1/2+x,1/2+y,1/2-z
15 1/2-x,1/2+y,1/2+z
16 1/2+x,1/2-y,1/2+z

loop_
_atom_site_label
_atom_site_type_symbol
_atom_site_fract_x
_atom_site_fract_y
_atom_site_fract_z
_atom_site_U_iso_or_equiv
_atom_site_adp_type
_atom_site_occupancy
Xe1 Xe 0.80361 0.00000 0.00000 0.00000 Uiso 1.00
Xe2 Xe 0.00000 0.00000 0.50000 0.00000 Uiso 1.00
O3 O 0.00000 0.50000 0.25379 0.00000 Uiso 1.00

loop_
_geom_angle_atom_site_label_1
_geom_angle_atom_site_label_2
_geom_angle_atom_site_label_3
_geom_angle
_geom_angle_site_symmetry_1
_geom_angle_site_symmetry_2
_geom_angle_site_symmetry_3
Xe2 Xe1 Xe2 111.92 1_654 . 1_655
Xe1 Xe2 O3 59.92 1_455 . .
Xe1 Xe2 O3 120.08 1_456 . .
O3 Xe2 O3 105.55 . . 1_545
Xe1 Xe2 O3 59.92 2_655 . .
Xe1 Xe2 O3 120.08 2_656 . .
O3 Xe2 O3 180.00 . . 3_556
O3 Xe2 O3 74.45 . . 3_566
Xe1 Xe2 Xe1 111.92 1_455 . 1_456
Xe1 Xe2 O3 59.92 1_455 . 1_545
Xe1 Xe2 Xe1 68.08 1_455 . 2_655
Xe1 Xe2 Xe1 180.00 1_455 . 2_656
Xe1 Xe2 O3 120.08 1_455 . 3_556
Xe1 Xe2 O3 120.08 1_455 . 3_566
Xe1 Xe2 O3 120.08 1_456 . 1_545
Xe1 Xe2 Xe1 180.00 1_456 . 2_655
Xe1 Xe2 Xe1 68.08 1_456 . 2_656
Xe1 Xe2 O3 59.92 1_456 . 3_556
Xe1 Xe2 O3 59.92 1_456 . 3_566
Xe1 Xe2 O3 59.92 2_655 . 1_545
Xe1 Xe2 O3 120.08 2_656 . 1_545
O3 Xe2 O3 74.45 1_545 . 3_556
O3 Xe2 O3 180.00 1_545 . 3_566
Xe1 Xe2 Xe1 111.92 2_655 . 2_656
Xe1 Xe2 O3 120.08 2_655 . 3_556
Xe1 Xe2 O3 120.08 2_655 . 3_566
Xe1 Xe2 O3 59.92 2_656 . 3_556
Xe1 Xe2 O3 59.92 2_656 . 3_566
O3 Xe2 O3 105.55 3_556 . 3_566
Xe2 O3 Xe2 105.55 . . 1_565

loop_
_geom_bond_atom_site_label_1
_geom_bond_atom_site_label_2
_geom_bond_distance
_geom_bond_site_symmetry_1
_geom_bond_site_symmetry_2
Xe1 Xe2 2.9950 . 1_654
Xe1 Xe2 2.9950 . 1_655
Xe2 O3 2.0202 . .
Xe2 O3 2.0202 . 1_545
Xe2 O3 2.0202 . 3_556
Xe2 O3 2.0202 . 3_566
